data_2105725
loop_
_publ_author_name
'Munn, Alexis S.'
'Clarkson, Guy J.'
'Walton, Richard I.'

_publ_section_title
;
 Distortions of a flexible metal-organic framework from substituted
 pendant ligands
;
_journal_coeditor_code BI5024
_journal_issue 1
_journal_name_full 'Acta Crystallographica Section B'
_journal_page_first 11
_journal_page_last 18
_journal_paper_doi 10.1107/S2052520613027224
_journal_volume 70
_journal_year 2014
_chemical_formula_moiety 'C17 H11 Co N O5, 0.25(O)'
_chemical_formula_sum 'C17 H11.5 Co N O5.25'
_chemical_formula_weight 372.70
_chemical_name_systematic
;
 ?
;
_space_group_crystal_system orthorhombic
_space_group_IT_number 62
_space_group_name_Hall '-P 2ac 2n'
_space_group_name_H-M_alt 'P n m a'
_symmetry_space_group_name_Hall '-P 2ac 2n'
_symmetry_space_group_name_H-M 'P n m a'
_atom_sites_solution_hydrogens geom
_atom_sites_solution_primary direct
_audit_creation_method
;
Olex2 1.2
(compiled 2013.09.17 svn.r2790 for OlexSys, GUI svn.r4601)
;
_cell_angle_alpha 90
_cell_angle_beta 90
_cell_angle_gamma 90
_cell_formula_units_Z 4
_cell_length_a 18.025(16)
_cell_length_b 7.184(6)
_cell_length_c 11.906(11)
_cell_measurement_temperature 100(2)
_cell_measurement_theta_max 27.5
_cell_measurement_theta_min 2.0
_cell_volume 1542(2)
_computing_cell_refinement CrystalClear-SM
_computing_data_collection 'CrystalClear-SM (Rigaku, 2011)'
_computing_data_reduction CrystalClear-SM
_computing_molecular_graphics 'OLEX2 (Dolomanov et al., 2009)'
_computing_publication_material OLEX2
_computing_structure_refinement 'SHELXL-2013 (Sheldrick, 2008)'
_computing_structure_solution SHELXL-2013
_diffrn_ambient_temperature 100.15
_diffrn_detector_area_resol_mean 28.5714
_diffrn_measured_fraction_theta_full 0.986
_diffrn_measured_fraction_theta_max 0.979
_diffrn_measurement_device_type 'Rigaku AFC12 Saturn CCD'
_diffrn_measurement_method 'profile data from \w-scans'
_diffrn_radiation_type MoK\a
_diffrn_radiation_wavelength 0.71073
_diffrn_reflns_av_R_equivalents 0.0566
_diffrn_reflns_limit_h_max 19
_diffrn_reflns_limit_h_min -23
_diffrn_reflns_limit_k_max 7
_diffrn_reflns_limit_k_min -9
_diffrn_reflns_limit_l_max 15
_diffrn_reflns_limit_l_min -15
_diffrn_reflns_number 7338
_diffrn_reflns_theta_full 25.242
_diffrn_reflns_theta_max 27.474
_diffrn_reflns_theta_min 2.835
_exptl_absorpt_coefficient_mu 1.142
_exptl_absorpt_correction_T_max 1.000
_exptl_absorpt_correction_T_min 0.566
_exptl_absorpt_correction_type multi-scan
_exptl_absorpt_process_details 'CrystalClear-SM (Rigaku, 2011)'
_exptl_crystal_colour Orange
_exptl_crystal_density_diffrn 1.606
_exptl_crystal_description needle
_exptl_crystal_F_000 758
_exptl_crystal_size_max 0.25
_exptl_crystal_size_mid 0.02
_exptl_crystal_size_min 0.01
_refine_diff_density_max 0.534
_refine_diff_density_min -0.746
_refine_ls_extinction_method none
_refine_ls_goodness_of_fit_ref 1.113
_refine_ls_hydrogen_treatment constr
_refine_ls_matrix_type full
_refine_ls_number_parameters 154
_refine_ls_number_reflns 1867
_refine_ls_number_restraints 0
_refine_ls_restrained_S_all 1.113
_refine_ls_R_factor_all 0.0992
_refine_ls_R_factor_gt 0.0896
_refine_ls_shift/su_max 0.000
_refine_ls_shift/su_mean 0.000
_refine_ls_structure_factor_coef Fsqd
_refine_ls_weighting_details 'w=1/[\s^2^(Fo^2^)+15.6918P] where P=(Fo^2^+2Fc^2^)/3'
_refine_ls_weighting_scheme calc
_refine_ls_wR_factor_gt 0.1540
_refine_ls_wR_factor_ref 0.1585
_reflns_number_gt 1671
_reflns_number_total 1867
_reflns_threshold_expression 'I > 2\s(I)'
_cod_data_source_file bi5024sup1.cif
_cod_data_source_block Co-BDC-isoquiniline
_cod_original_formula_sum 'C17 H11.50 Co N O5.25'
_cod_database_code 2105725
_shelx_space_group_comment
;
The symmetry employed for this shelxl refinement is uniquely defined
by the following loop, which should always be used as a source of
symmetry information in preference to the above space-group names.
They are only intended as comments.
;
_shelxl_version_number .2013

loop_
_space_group_symop_operation_xyz
'x, y, z'
'-x+1/2, -y, z+1/2'
'x+1/2, -y+1/2, -z+1/2'
'-x, y+1/2, -z'
'-x, -y, -z'
'x-1/2, y, -z-1/2'
'-x-1/2, y-1/2, z-1/2'
'x, -y-1/2, z'

loop_
_atom_site_type_symbol
_atom_site_label
_atom_site_fract_x
_atom_site_fract_y
_atom_site_fract_z
_atom_site_U_iso_or_equiv
_atom_site_adp_type
_atom_site_calc_flag
_atom_site_occupancy
_atom_site_disorder_assembly
_atom_site_disorder_group
Co Co1 0.5000 0.5000 0.5000 0.0141(2) Uani d 1 . .
O O1 0.4077(2) 0.5945(6) 0.5862(4) 0.0436(12) Uani d 1 . .
C C2 0.3795(4) 0.7500 0.6053(6) 0.0209(15) Uani d 1 A .
C C3 0.3051(4) 0.7500 0.6632(6) 0.0209(15) Uani d 1 . .
C C4 0.2796(11) 0.908(3) 0.7179(14) 0.036(4) Uani d 0.5 A 1
H H4 0.3094 1.0172 0.7130 0.043 Uiso calc 0.5 A 1
C C5 0.2133(12) 0.921(4) 0.7802(16) 0.039(5) Uani d 0.5 A 1
H H5 0.1977 1.0328 0.8159 0.047 Uiso calc 0.5 A 1
C C4A 0.2614(9) 0.912(3) 0.6722(15) 0.034(4) Uani d 0.5 A 2
H H4A 0.2765 1.0245 0.6365 0.040 Uiso calc 0.5 A 2
C C5A 0.1965(12) 0.906(3) 0.7333(16) 0.037(4) Uani d 0.5 A 2
H H5A 0.1681 1.0169 0.7396 0.045 Uiso calc 0.5 A 2
C C6 0.1711(4) 0.7500 0.7850(6) 0.0216(15) Uani d 1 . .
C C7 0.0986(4) 0.7500 0.8528(7) 0.0245(16) Uani d 1 A .
O O8 0.0727(2) 0.9057(6) 0.8770(4) 0.0396(11) Uani d 1 . .
O O9 0.4900(3) 0.2500 0.5878(4) 0.0174(10) Uani d 1 . .
N N10 0.4861(4) 0.2500 0.7019(5) 0.0229(13) Uani d 1 . .
C C11 0.5475(5) 0.2500 0.7614(7) 0.0319(19) Uani d 1 . .
H H11 0.5945 0.2500 0.7254 0.038 Uiso calc 1 . .
C C12 0.5424(6) 0.2500 0.8814(7) 0.041(2) Uani d 1 . .
C C13 0.6072(8) 0.2500 0.9466(10) 0.082(5) Uani d 1 . .
H H13 0.6541 0.2500 0.9103 0.098 Uiso calc 1 . .
C C14 0.6043(11) 0.2500 1.0599(10) 0.095(6) Uani d 1 . .
H H14 0.6488 0.2500 1.1027 0.114 Uiso calc 1 . .
C C15 0.5350(9) 0.2500 1.1138(9) 0.070(4) Uani d 1 . .
H H15 0.5325 0.2500 1.1936 0.084 Uiso calc 1 . .
C C16 0.4711(8) 0.2500 1.0520(8) 0.063(4) Uani d 1 . .
H H16 0.4244 0.2500 1.0889 0.076 Uiso calc 1 . .
C C17 0.4744(7) 0.2500 0.9339(8) 0.044(2) Uani d 1 . .
C C18 0.4112(7) 0.2500 0.8651(9) 0.063(3) Uani d 1 . .
H H18 0.3632 0.2500 0.8981 0.076 Uiso calc 1 . .
C C19 0.4183(6) 0.2500 0.7511(9) 0.057(3) Uani d 1 . .
H H19 0.3751 0.2500 0.7054 0.068 Uiso calc 1 . .
O O10 0.694(3) 0.7500 0.461(4) 0.106(15) Uiso d 0.25 . .

loop_
_atom_site_aniso_label
_atom_site_aniso_U_11
_atom_site_aniso_U_22
_atom_site_aniso_U_33
_atom_site_aniso_U_12
_atom_site_aniso_U_13
_atom_site_aniso_U_23
Co1 0.0137(4) 0.0129(4) 0.0156(4) -0.0001(4) -0.0001(3) -0.0006(4)
O1 0.041(2) 0.025(2) 0.065(3) 0.011(2) 0.034(2) 0.012(2)
C2 0.020(3) 0.027(4) 0.017(3) 0.000 0.010(3) 0.000
C3 0.022(3) 0.023(4) 0.018(3) 0.000 0.008(3) 0.000
C4 0.039(10) 0.025(7) 0.044(11) -0.003(7) 0.006(7) 0.014(9)
C5 0.039(10) 0.029(9) 0.049(12) 0.003(7) 0.018(8) -0.008(10)
C4A 0.030(9) 0.023(7) 0.047(11) 0.003(7) 0.017(7) 0.014(9)
C5A 0.040(10) 0.011(6) 0.061(13) 0.001(7) 0.029(9) -0.005(10)
C6 0.029(4) 0.012(3) 0.023(4) 0.000 0.007(3) 0.000
C7 0.028(4) 0.023(4) 0.022(4) 0.000 0.006(3) 0.000
O8 0.049(2) 0.023(2) 0.046(3) 0.0134(19) 0.038(2) 0.007(2)
O9 0.029(3) 0.012(2) 0.011(2) 0.000 0.0025(19) 0.000
N10 0.036(4) 0.015(3) 0.018(3) 0.000 0.001(3) 0.000
C11 0.039(5) 0.034(5) 0.023(4) 0.000 -0.006(3) 0.000
C12 0.074(7) 0.024(4) 0.026(4) 0.000 -0.019(5) 0.000
C13 0.075(9) 0.131(14) 0.040(6) 0.000 -0.021(6) 0.000
C14 0.143(15) 0.116(14) 0.026(6) 0.000 -0.018(8) 0.000
C15 0.149(14) 0.038(6) 0.022(5) 0.000 -0.020(7) 0.000
C16 0.120(11) 0.047(6) 0.022(5) 0.000 0.015(6) 0.000
C17 0.079(7) 0.028(5) 0.025(5) 0.000 0.005(5) 0.000
C18 0.067(7) 0.091(10) 0.031(5) 0.000 0.018(5) 0.000
C19 0.032(5) 0.101(10) 0.037(5) 0.000 0.013(4) 0.000

loop_
_atom_type_symbol
_atom_type_description
_atom_type_scat_dispersion_real
_atom_type_scat_dispersion_imag
_atom_type_scat_source
C C 0.0033 0.0016 'International Tables Vol C Tables 4.2.6.8 and 6.1.1.4'
H H 0.0000 0.0000 'International Tables Vol C Tables 4.2.6.8 and 6.1.1.4'
N N 0.0061 0.0033 'International Tables Vol C Tables 4.2.6.8 and 6.1.1.4'
O O 0.0106 0.0060 'International Tables Vol C Tables 4.2.6.8 and 6.1.1.4'
Co Co 0.3494 0.9721 'International Tables Vol C Tables 4.2.6.8 and 6.1.1.4'

loop_
_geom_angle_atom_site_label_1
_geom_angle_atom_site_label_2
_geom_angle_atom_site_label_3
_geom_angle_site_symmetry_1
_geom_angle_site_symmetry_3
_geom_angle
O1 Co1 O1 . 5_666 180.0(2)
O1 Co1 O8 . 7_655 87.1(2)
O1 Co1 O8 5_666 7_655 92.9(2)
O1 Co1 O8 . 3_566 92.9(2)
O1 Co1 O8 5_666 3_566 87.1(2)
O1 Co1 O9 5_666 . 92.01(17)
O1 Co1 O9 . . 87.99(17)
O1 Co1 O9 5_666 5_666 87.99(17)
O1 Co1 O9 . 5_666 92.01(17)
O8 Co1 O8 7_655 3_566 180.0
O8 Co1 O9 7_655 . 91.02(18)
O8 Co1 O9 3_566 . 88.98(18)
O8 Co1 O9 7_655 5_666 88.98(18)
O8 Co1 O9 3_566 5_666 91.02(18)
O9 Co1 O9 . 5_666 180.0
C2 O1 Co1 . . 135.3(4)
O1 C2 O1 8_575 . 127.1(7)
O1 C2 C3 8_575 . 116.4(3)
O1 C2 C3 . . 116.4(3)
C4 C3 C2 . . 120.5(9)
C4 C3 C2 8_575 . 120.5(9)
C4 C3 C4 8_575 . 110.0(17)
C4A C3 C2 . . 122.1(8)
C4A C3 C2 8_575 . 122.1(8)
C4A C3 C4A 8_575 . 111.5(16)
C3 C4 H4 . . 117.3
C3 C4 C5 . . 125(2)
C5 C4 H4 . . 117.3
C4 C5 H5 . . 122.9
C4 C5 C6 . . 114.2(19)
C6 C5 H5 . . 122.9
C3 C4A H4A . . 120.4
C5A C4A C3 . . 119.1(18)
C5A C4A H4A . . 120.4
C4A C5A H5A . . 118.2
C6 C5A C4A . . 123.6(18)
C6 C5A H5A . . 118.2
C5 C6 C5 8_575 . 116.4(19)
C5 C6 C7 8_575 . 117.9(10)
C5 C6 C7 . . 117.9(10)
C5A C6 C5A . 8_575 111.2(17)
C5A C6 C7 8_575 . 121.7(9)
C5A C6 C7 . . 121.7(9)
O8 C7 C6 8_575 . 116.1(4)
O8 C7 C6 . . 116.1(4)
O8 C7 O8 8_575 . 127.7(7)
C7 O8 Co1 . 3_466 133.8(4)
Co1 O9 Co1 4_646 . 118.9(2)
N10 O9 Co1 . 4_646 120.32(11)
N10 O9 Co1 . . 120.32(11)
C11 N10 O9 . . 119.6(7)
C11 N10 C19 . . 121.8(8)
C19 N10 O9 . . 118.5(7)
N10 C11 H11 . . 120.5
N10 C11 C12 . . 118.9(9)
C12 C11 H11 . . 120.5
C13 C12 C11 . . 119.9(11)
C17 C12 C11 . . 120.7(9)
C17 C12 C13 . . 119.3(10)
C12 C13 H13 . . 119.3
C14 C13 C12 . . 121.4(15)
C14 C13 H13 . . 119.3
C13 C14 H14 . . 120.3
C13 C14 C15 . . 119.4(15)
C15 C14 H14 . . 120.3
C14 C15 H15 . . 119.9
C16 C15 C14 . . 120.2(11)
C16 C15 H15 . . 119.9
C15 C16 H16 . . 119.9
C15 C16 C17 . . 120.2(13)
C17 C16 H16 . . 119.9
C12 C17 C16 . . 119.4(12)
C12 C17 C18 . . 117.2(8)
C18 C17 C16 . . 123.3(12)
C17 C18 H18 . . 119.8
C19 C18 C17 . . 120.4(11)
C19 C18 H18 . . 119.8
N10 C19 C18 . . 120.9(11)
N10 C19 H19 . . 119.5
C18 C19 H19 . . 119.5

loop_
_geom_bond_atom_site_label_1
_geom_bond_atom_site_label_2
_geom_bond_site_symmetry_2
_geom_bond_distance
Co1 O1 . 2.070(4)
Co1 O1 5_666 2.070(4)
Co1 O8 7_655 2.079(4)
Co1 O8 3_566 2.079(4)
Co1 O9 . 2.086(3)
Co1 O9 5_666 2.086(3)
O1 C2 . 1.248(5)
C2 O1 8_575 1.248(5)
C2 C3 . 1.508(9)
C3 C4 8_575 1.39(2)
C3 C4 . 1.39(2)
C3 C4A 8_575 1.41(2)
C3 C4A . 1.41(2)
C4 H4 . 0.9500
C4 C5 . 1.41(3)
C5 H5 . 0.9500
C5 C6 . 1.45(2)
C4A H4A . 0.9500
C4A C5A . 1.38(3)
C5A H5A . 0.9500
C5A C6 . 1.36(2)
C6 C5 8_575 1.45(2)
C6 C5A 8_575 1.36(2)
C6 C7 . 1.536(10)
C7 O8 8_575 1.246(5)
C7 O8 . 1.246(5)
O8 Co1 3_466 2.079(4)
O9 Co1 4_646 2.086(3)
O9 N10 . 1.361(7)
N10 C11 . 1.314(10)
N10 C19 . 1.355(11)
C11 H11 . 0.9500
C11 C12 . 1.432(12)
C12 C13 . 1.403(15)
C12 C17 . 1.376(15)
C13 H13 . 0.9500
C13 C14 . 1.349(16)
C14 H14 . 0.9500
C14 C15 . 1.41(2)
C15 H15 . 0.9500
C15 C16 . 1.367(19)
C16 H16 . 0.9500
C16 C17 . 1.407(13)
C17 C18 . 1.403(16)
C18 H18 . 0.9500
C18 C19 . 1.364(14)
C19 H19 . 0.9500
